data_2300708
loop_
_publ_author_name
'Levin, Aleksandr'
'Khrapova, Ekaterina'
'Kozlov, Daniil'
'Krasilin, Andrei'
'Gusarov, Victor'

_publ_section_title
;
 Structure refinement, microstrains and crystallite sizes of
 Mg-Ni-phyllosilicate nanoscroll powders
;
_journal_issue 3
_journal_name_full 'Journal of Applied Crystallography'
_journal_page_first 484
_journal_page_last 502
_journal_paper_doi 10.1107/S1600576722003594
_journal_volume 55
_journal_year 2022
_chemical_formula_moiety 'Ni4 Mg2 Si4 O18 H8'
_chemical_formula_sum 'H8 Mg2 Ni4 O18 Si4'
_chemical_formula_weight 679.77
_space_group_IT_number 9
_space_group_name_Hall 'C -2yc'
_space_group_name_H-M_alt 'C 1 c 1'
_symmetry_cell_setting monoclinic
_symmetry_space_group_name_Hall 'C -2yc'
_symmetry_space_group_name_H-M 'C 1 c 1'
_cell_angle_alpha 90
_cell_angle_beta 94.31(2)
_cell_angle_gamma 90
_cell_formula_units_Z 2
_cell_length_a 5.3415(6)
_cell_length_b 9.1095(16)
_cell_length_c 14.6976(11)
_cell_measurement_reflns_used 454
_cell_measurement_temperature 314(1)
_cell_volume 713.14(16)
_diffrn_ambient_temperature 314(1)
_diffrn_measurement_device_type 'D2 PHASER'
_diffrn_measurement_method '\q--2\q scan'
_diffrn_radiation_type 'Cu K\a'
_pd_proc_2theta_range_max 110
_pd_proc_2theta_range_min 5
_pd_proc_ls_prof_R_factor 0.0267
_pd_proc_ls_prof_wR_factor 0.0184
_pd_proc_wavelength 1.541874
_pd_spec_description 'fibrous, fine powder, light green'
_cod_data_source_file 67NMScopy.cif
_cod_data_source_block Ni2MgSi2O5(OH)4
_cod_depositor_comments
;
The following automatic conversions were performed:

data item '_exptl_crystal_density_meas' value 'not measured' was
changed to '?' -- the value is perceived as not measured.

Automatic conversion script
Id: cif_fix_values 8738 2021-04-28 16:35:53Z antanas 
;
_cod_original_sg_symbol_H-M 'C c'
_cod_original_formula_sum 'Ni4 Mg2 Si4 O18 H8'
_cod_database_code 2300708

loop_
_symmetry_equiv_pos_as_xyz
'x, y, z '
'x, -y, z+1/2 '
'x+1/2, y+1/2, z '
'x+1/2, -y+1/2, z+1/2 '

loop_
_atom_site_label
_atom_site_type_symbol
_atom_site_symmetry_multiplicity
_atom_site_fract_x
_atom_site_fract_y
_atom_site_fract_z
_atom_site_occupancy
_atom_site_attached_hydrogens
_atom_site_B_iso_or_equiv
Ni1 Ni 4 0.8916(17) 0.2043(8) 0.2354(6) 0.63(1) 0 0.10(3)
Mg1 Mg 4 0.8916(17) 0.2043(8) 0.2354(6) 0.37(1) 0 0.10(3)
Ni2 Ni 4 0.3662(19) 0.3737(7) 0.2333(6) 0.57(1) 0 0.10(3)
Mg2 Mg 4 0.3662(19) 0.3737(7) 0.2333(6) 0.43(1) 0 0.10(3)
Ni3 Ni 4 0.8818(23) 0.5257(9) 0.2236(7) 0.56(1) 0 0.10(3)
Mg3 Mg 4 0.8818(23) 0.5257(9) 0.2236(7) 0.44(1) 0 0.10(3)
Si1 Si 4 0.0348(26) 0.3641(9) 0.0391(5) 1 0 0.15(9)
Si2 Si 4 0.5210(32) 0.5317(8) 0.0386(5) 1 0 0.15(9)
O1 O 4 0.0039(33) 0.1987(22) 0.9881(15) 1 0 3.45(10)
O2 O 4 0.2404(40) 0.4782(35) 0.9912(16) 1 0 3.45(10)
O3 O 4 0.7399(36) 0.4190(23) 0.0025(16) 1 0 3.45(10)
O4 O 4 0.0267(40) 0.3572(26) 0.1562(13) 1 0 3.45(10)
O5 O 4 0.5408(41) 0.5356(27) 0.1557(13) 1 0 3.45(10)
O6 O 4 0.7402(43) 0.3700(24) 0.2870(9) 1 1 3.45(10)
O7 O 4 0.2369(36) 0.1809(29) 0.2870(9) 1 1 3.45(10)
O8 O 4 0.5303(33) 0.2013(28) 0.1850(13) 1 1 3.45(10)
O9 O 4 0.1957(31) 0.5332(29) 0.2978(7) 1 1 3.45(10)
